data_7120357
loop_
_publ_author_name
'Pittala, Narsimhulu'
'Th\'etiot, Franck'
'Charles, Catherine'
'Triki, Smail'
'Boukheddaden, Kamel'
'Chastanet, Guillaume'
'Marchivie, Mathieu'

_publ_section_title
;
 Unprecedented trinuclear FeII triazole-based complex exhibiting a
 concerted and complete sharp spin transition above room temperature
;
_journal_name_full 'Chem. Commun.'
_journal_paper_doi 10.1039/C7CC04112H
_journal_year 2017
_chemical_formula_moiety 'C108 H84 Fe3 N42 S6'
_chemical_formula_sum 'C108 H84 Fe3 N42 S6'
_chemical_formula_weight 2330.08
_chemical_name_systematic
;
 ?
;
_space_group_crystal_system trigonal
_space_group_IT_number 148
_space_group_name_Hall '-R 3'
_space_group_name_H-M_alt 'R -3'
_symmetry_space_group_name_Hall '-R 3'
_symmetry_space_group_name_H-M 'R -3 :H'
_atom_sites_solution_hydrogens geom
_atom_sites_solution_primary direct
_audit_creation_date 2017-06-28
_audit_creation_method
;
Olex2 1.2
(compiled Mar 28 2017 19:26:29 for OlexSys, GUI svn.r5337)
;
_audit_update_record
;
2017-06-28 deposited with the CCDC.
2017-06-30 downloaded from the CCDC.
;
_cell_angle_alpha 90
_cell_angle_beta 90
_cell_angle_gamma 120
_cell_formula_units_Z 3
_cell_length_a 26.055(3)
_cell_length_b 26.055(3)
_cell_length_c 14.8240(13)
_cell_measurement_reflns_used 4839
_cell_measurement_temperature 360(2)
_cell_measurement_theta_max 24.814
_cell_measurement_theta_min 2.268
_cell_volume 8715.2(16)
_computing_cell_refinement 'SAINT v8.34A (Bruker, 2013)'
_computing_data_reduction 'SAINT v8.34A (Bruker, 2013)'
_computing_molecular_graphics 'Olex2 (Dolomanov et al., 2009)'
_computing_publication_material 'Olex2 (Dolomanov et al., 2009)'
_computing_structure_refinement 'ShelXL (Sheldrick, 2015)'
_computing_structure_solution 'ShelXS (Sheldrick, 2008)'
_diffrn_ambient_temperature 360.01
_diffrn_measured_fraction_theta_full 0.999
_diffrn_measured_fraction_theta_max 0.998
_diffrn_radiation_type MoK\a
_diffrn_radiation_wavelength 0.71073
_diffrn_reflns_av_R_equivalents 0.0922
_diffrn_reflns_av_unetI/netI 0.0871
_diffrn_reflns_Laue_measured_fraction_full 0.999
_diffrn_reflns_Laue_measured_fraction_max 0.998
_diffrn_reflns_limit_h_max 31
_diffrn_reflns_limit_h_min -23
_diffrn_reflns_limit_k_max 26
_diffrn_reflns_limit_k_min -31
_diffrn_reflns_limit_l_max 17
_diffrn_reflns_limit_l_min -17
_diffrn_reflns_number 24948
_diffrn_reflns_point_group_measured_fraction_full 0.999
_diffrn_reflns_point_group_measured_fraction_max 0.998
_diffrn_reflns_theta_full 25.242
_diffrn_reflns_theta_max 25.369
_diffrn_reflns_theta_min 2.755
_exptl_absorpt_coefficient_mu 0.543
_exptl_absorpt_correction_T_max 0.8620
_exptl_absorpt_correction_T_min 0.7013
_exptl_absorpt_correction_type multi-scan
_exptl_absorpt_process_details
;
SADABS-2012/1 (Bruker,2012) was used for absorption correction.
wR2(int) was 0.0928 before and 0.0567 after correction.
The Ratio of minimum to maximum transmission is 0.8136.
The \l/2 correction factor is 0.0015.
;
_exptl_crystal_density_diffrn 1.332
_exptl_crystal_F_000 3600
_exptl_crystal_size_max 0.25
_exptl_crystal_size_mid 0.02
_exptl_crystal_size_min 0.02
_refine_diff_density_max 0.342
_refine_diff_density_min -0.381
_refine_diff_density_rms 0.051
_refine_ls_extinction_method none
_refine_ls_goodness_of_fit_ref 1.006
_refine_ls_hydrogen_treatment constr
_refine_ls_matrix_type full
_refine_ls_number_parameters 241
_refine_ls_number_reflns 3544
_refine_ls_number_restraints 0
_refine_ls_restrained_S_all 1.006
_refine_ls_R_factor_all 0.1214
_refine_ls_R_factor_gt 0.0554
_refine_ls_shift/su_max 0.000
_refine_ls_shift/su_mean 0.000
_refine_ls_structure_factor_coef Fsqd
_refine_ls_weighting_details 'w=1/[\s^2^(Fo^2^)+(0.0504P)^2^+3.8964P] where P=(Fo^2^+2Fc^2^)/3'
_refine_ls_weighting_scheme calc
_refine_ls_wR_factor_gt 0.0957
_refine_ls_wR_factor_ref 0.1128
_reflns_Friedel_coverage 0.000
_reflns_number_gt 2092
_reflns_number_total 3544
_reflns_threshold_expression 'I > 2\s(I)'
_cod_data_source_file c7cc04112h2.cif
_cod_data_source_block tbn-tcnsetht
_cod_original_cell_volume 8715.1(19)
_cod_database_code 7120357
_shelxl_version_number 2013-4
_shelx_space_group_comment
;
The symmetry employed for this shelxl refinement is uniquely defined
by the following loop, which should always be used as a source of
symmetry information in preference to the above space-group names.
They are only intended as comments.
;
_shelx_estimated_absorpt_t_max 0.989
_shelx_estimated_absorpt_t_min 0.876
_olex2_refinement_description
;
1. Fixed Uiso
 At 1.2 times of:
  All C(H) groups, All C(H,H) groups
 At 1.5 times of:
  All C(H,H,H) groups
2.a Secondary CH2 refined with riding coordinates:
 C3(H3A,H3B), C17(H17A,H17B)
2.b Aromatic/amide H refined with riding coordinates:
 C1(H1), C2(H2), C5(H5), C6(H6), C7(H7), C8(H8), C9(H9)
2.c Idealised Me refined as rotating group:
 C18(H18A,H18B,H18C)
;
_olex2_submission_special_instructions 'No special instructions were received'

loop_
_space_group_symop_operation_xyz
'x, y, z'
'-y, x-y, z'
'-x+y, -x, z'
'x+2/3, y+1/3, z+1/3'
'-y+2/3, x-y+1/3, z+1/3'
'-x+y+2/3, -x+1/3, z+1/3'
'x+1/3, y+2/3, z+2/3'
'-y+1/3, x-y+2/3, z+2/3'
'-x+y+1/3, -x+2/3, z+2/3'
'-x, -y, -z'
'y, -x+y, -z'
'x-y, x, -z'
'-x+2/3, -y+1/3, -z+1/3'
'y+2/3, -x+y+1/3, -z+1/3'
'x-y+2/3, x+1/3, -z+1/3'
'-x+1/3, -y+2/3, -z+2/3'
'y+1/3, -x+y+2/3, -z+2/3'
'x-y+1/3, x+2/3, -z+2/3'

loop_
_atom_site_label
_atom_site_type_symbol
_atom_site_fract_x
_atom_site_fract_y
_atom_site_fract_z
_atom_site_U_iso_or_equiv
_atom_site_adp_type
_atom_site_occupancy
_atom_site_site_symmetry_order
_atom_site_calc_flag
_atom_site_refinement_flags_posn
_atom_site_refinement_flags_adp
_atom_site_refinement_flags_occupancy
Fe1 Fe 0.3333 0.6667 0.1667 0.0290(3) Uani 1 6 d S T P
Fe2 Fe 0.3333 0.6667 0.42741(4) 0.0315(2) Uani 1 3 d S T P
S1 S 0.57569(5) 0.64316(6) 0.60464(7) 0.0802(4) Uani 1 1 d . . .
N1 N 0.40998(11) 0.72211(11) 0.25039(14) 0.0347(6) Uani 1 1 d . . .
N2 N 0.40978(11) 0.72114(11) 0.34330(14) 0.0349(6) Uani 1 1 d . . .
N3 N 0.49734(11) 0.78918(12) 0.29795(16) 0.0483(7) Uani 1 1 d . . .
N4 N 0.39044(12) 0.64660(12) 0.50550(15) 0.0450(7) Uani 1 1 d . . .
N5 N 0.45529(19) 0.6153(2) 0.7504(2) 0.1144(16) Uani 1 1 d . . .
N6 N 0.4392(2) 0.6002(2) 0.3256(2) 0.1101(16) Uani 1 1 d . . .
N7 N 0.6236(2) 0.6674(2) 0.3640(3) 0.1236(17) Uani 1 1 d . . .
C1 C 0.46274(15) 0.76293(15) 0.22600(19) 0.0458(9) Uani 1 1 d . . .
H1 H 0.4749 0.7727 0.1664 0.055 Uiso 1 1 calc R . .
C2 C 0.46234(15) 0.76179(15) 0.36893(19) 0.0453(8) Uani 1 1 d . . .
H2 H 0.4741 0.7707 0.4288 0.054 Uiso 1 1 calc R . .
C3 C 0.55890(16) 0.83883(17) 0.2978(3) 0.0736(12) Uani 1 1 d . . .
H3A H 0.5737 0.8468 0.3592 0.088 Uiso 1 1 calc R . .
H3B H 0.5596 0.8741 0.2749 0.088 Uiso 1 1 calc R . .
C4 C 0.59857(15) 0.82584(19) 0.2411(2) 0.0600(10) Uani 1 1 d . . .
C5 C 0.6013(2) 0.7765(3) 0.2532(3) 0.0963(15) Uani 1 1 d . . .
H5 H 0.5767 0.7493 0.2962 0.116 Uiso 1 1 calc R . .
C6 C 0.6388(3) 0.7645(3) 0.2050(4) 0.1191(19) Uani 1 1 d . . .
H6 H 0.6395 0.7296 0.2148 0.143 Uiso 1 1 calc R . .
C7 C 0.6745(3) 0.8040(4) 0.1432(4) 0.127(2) Uani 1 1 d . . .
H7 H 0.7007 0.7967 0.1105 0.152 Uiso 1 1 calc R . .
C8 C 0.6727(3) 0.8543(3) 0.1280(4) 0.145(3) Uani 1 1 d . . .
H8 H 0.6972 0.8813 0.0848 0.174 Uiso 1 1 calc R . .
C9 C 0.6339(2) 0.8655(2) 0.1776(3) 0.1054(17) Uani 1 1 d . . .
H9 H 0.6321 0.8998 0.1674 0.127 Uiso 1 1 calc R . .
C10 C 0.42516(15) 0.63798(14) 0.53783(19) 0.0422(8) Uani 1 1 d . . .
C11 C 0.46825(15) 0.62823(15) 0.57935(19) 0.0489(9) Uani 1 1 d . . .
C12 C 0.46197(17) 0.6207(2) 0.6748(3) 0.0694(12) Uani 1 1 d . . .
C13 C 0.51697(15) 0.63213(15) 0.5338(2) 0.0490(9) Uani 1 1 d . . .
C14 C 0.52309(17) 0.63241(17) 0.4403(2) 0.0568(10) Uani 1 1 d . . .
C15 C 0.4756(2) 0.6146(2) 0.3791(2) 0.0725(12) Uani 1 1 d . . .
C16 C 0.5786(2) 0.6513(2) 0.3983(3) 0.0800(13) Uani 1 1 d . . .
C17 C 0.6098(3) 0.6036(3) 0.5627(4) 0.127(2) Uani 1 1 d . . .
H17A H 0.6288 0.6215 0.5059 0.153 Uiso 1 1 calc R . .
H17B H 0.6409 0.6094 0.6045 0.153 Uiso 1 1 calc R . .
C18 C 0.5748(4) 0.5444(3) 0.5490(5) 0.197(4) Uani 1 1 d . . .
H18A H 0.5542 0.5377 0.4928 0.295 Uiso 1 1 calc GR . .
H18B H 0.5467 0.5276 0.5973 0.295 Uiso 1 1 calc GR . .
H18C H 0.5990 0.5261 0.5473 0.295 Uiso 1 1 calc GR . .

loop_
_atom_site_aniso_label
_atom_site_aniso_U_11
_atom_site_aniso_U_22
_atom_site_aniso_U_33
_atom_site_aniso_U_23
_atom_site_aniso_U_13
_atom_site_aniso_U_12
Fe1 0.0354(4) 0.0354(4) 0.0162(5) 0.000 0.000 0.0177(2)
Fe2 0.0381(3) 0.0381(3) 0.0184(4) 0.000 0.000 0.01903(16)
S1 0.0800(8) 0.1189(10) 0.0685(7) 0.0012(6) -0.0127(5) 0.0699(8)
N1 0.0397(17) 0.0419(16) 0.0186(14) 0.0005(11) 0.0020(11) 0.0175(14)
N2 0.0371(16) 0.0451(17) 0.0179(13) -0.0009(11) 0.0003(11) 0.0170(14)
N3 0.0345(16) 0.0562(19) 0.0330(15) -0.0095(13) 0.0013(13) 0.0067(14)
N4 0.0532(19) 0.0646(19) 0.0255(14) 0.0004(12) -0.0023(13) 0.0357(17)
N5 0.149(4) 0.230(5) 0.039(2) 0.021(2) 0.011(2) 0.151(4)
N6 0.131(4) 0.206(5) 0.042(2) -0.022(2) -0.017(2) 0.121(4)
N7 0.119(4) 0.166(4) 0.109(3) 0.018(3) 0.050(3) 0.088(4)
C1 0.051(2) 0.052(2) 0.0252(17) 0.0022(15) 0.0066(16) 0.0189(19)
C2 0.043(2) 0.055(2) 0.0290(18) -0.0100(16) -0.0053(16) 0.0181(19)
C3 0.046(3) 0.067(3) 0.076(3) -0.016(2) -0.002(2) 0.005(2)
C4 0.039(2) 0.064(3) 0.057(2) 0.000(2) -0.0014(18) 0.010(2)
C5 0.079(3) 0.127(5) 0.090(3) 0.031(3) 0.028(3) 0.057(3)
C6 0.097(4) 0.154(5) 0.128(5) 0.020(4) 0.024(4) 0.078(4)
C7 0.087(4) 0.173(7) 0.109(4) -0.008(5) 0.035(3) 0.056(5)
C8 0.113(5) 0.146(6) 0.125(5) 0.034(5) 0.069(4) 0.026(5)
C9 0.092(4) 0.084(4) 0.103(4) 0.017(3) 0.038(3) 0.016(3)
C10 0.049(2) 0.054(2) 0.0263(17) 0.0005(15) 0.0004(16) 0.0276(19)
C11 0.063(2) 0.072(3) 0.0281(18) 0.0035(15) -0.0040(16) 0.046(2)
C12 0.083(3) 0.123(4) 0.043(2) 0.009(2) 0.000(2) 0.081(3)
C13 0.059(2) 0.058(2) 0.043(2) 0.0035(16) -0.0047(17) 0.039(2)
C14 0.067(3) 0.082(3) 0.041(2) 0.0061(18) 0.0068(19) 0.052(2)
C15 0.099(4) 0.116(4) 0.036(2) 0.000(2) 0.009(2) 0.079(3)
C16 0.103(4) 0.106(4) 0.059(3) 0.010(2) 0.014(3) 0.073(3)
C17 0.141(5) 0.150(6) 0.134(5) 0.001(4) -0.019(4) 0.105(5)
C18 0.193(8) 0.096(5) 0.290(10) -0.053(6) -0.047(7) 0.063(6)

loop_
_atom_type_symbol
_atom_type_description
_atom_type_scat_dispersion_real
_atom_type_scat_dispersion_imag
_atom_type_scat_source
C C 0.0033 0.0016 'International Tables Vol C Tables 4.2.6.8 and 6.1.1.4'
H H 0.0000 0.0000 'International Tables Vol C Tables 4.2.6.8 and 6.1.1.4'
Fe Fe 0.3463 0.8444 'International Tables Vol C Tables 4.2.6.8 and 6.1.1.4'
N N 0.0061 0.0033 'International Tables Vol C Tables 4.2.6.8 and 6.1.1.4'
S S 0.1246 0.1234 'International Tables Vol C Tables 4.2.6.8 and 6.1.1.4'

loop_
_geom_angle_atom_site_label_1
_geom_angle_atom_site_label_2
_geom_angle_atom_site_label_3
_geom_angle
_geom_angle_site_symmetry_1
_geom_angle_site_symmetry_3
N1 Fe1 N1 89.34(8) 2_665 15
N1 Fe1 N1 90.66(8) 2_665 3_565
N1 Fe1 N1 180.0 2_665 14_455
N1 Fe1 N1 89.34(8) . 14_455
N1 Fe1 N1 89.34(8) 13_565 3_565
N1 Fe1 N1 90.66(8) . 3_565
N1 Fe1 N1 90.66(8) 2_665 .
N1 Fe1 N1 89.33(8) 2_665 13_565
N1 Fe1 N1 89.34(8) 15 .
N1 Fe1 N1 180.0 15 3_565
N1 Fe1 N1 180.0 13_565 .
N1 Fe1 N1 90.66(8) 15 13_565
N1 Fe1 N1 90.67(8) 13_565 14_455
N1 Fe1 N1 90.66(8) 15 14_455
N1 Fe1 N1 89.33(8) 14_455 3_565
N2 Fe2 N2 90.27(9) 2_665 3_565
N2 Fe2 N2 90.27(9) . 3_565
N2 Fe2 N2 90.27(9) 2_665 .
N4 Fe2 N2 89.03(9) 3_565 2_665
N4 Fe2 N2 177.19(9) 2_665 3_565
N4 Fe2 N2 89.03(9) . 3_565
N4 Fe2 N2 87.01(9) . .
N4 Fe2 N2 87.01(9) 2_665 2_665
N4 Fe2 N2 89.03(9) 2_665 .
N4 Fe2 N2 177.19(9) 3_565 .
N4 Fe2 N2 87.01(9) 3_565 3_565
N4 Fe2 N2 177.19(9) . 2_665
N4 Fe2 N4 93.65(9) 2_665 3_565
N4 Fe2 N4 93.65(9) 2_665 .
N4 Fe2 N4 93.65(9) 3_565 .
C13 S1 C17 110.1(2) . .
N2 N1 Fe1 124.37(18) . .
C1 N1 Fe1 128.97(19) . .
C1 N1 N2 106.6(2) . .
N1 N2 Fe2 125.48(18) . .
C2 N2 Fe2 127.82(19) . .
C2 N2 N1 106.5(2) . .
C1 N3 C3 127.2(3) . .
C2 N3 C1 104.3(3) . .
C2 N3 C3 128.4(3) . .
C10 N4 Fe2 171.6(2) . .
N1 C1 N3 111.2(2) . .
N1 C1 H1 124.4 . .
N3 C1 H1 124.4 . .
N2 C2 N3 111.3(2) . .
N2 C2 H2 124.4 . .
N3 C2 H2 124.4 . .
N3 C3 H3A 109.2 . .
N3 C3 H3B 109.2 . .
N3 C3 C4 112.0(3) . .
H3A C3 H3B 107.9 . .
C4 C3 H3A 109.2 . .
C4 C3 H3B 109.2 . .
C5 C4 C3 121.2(4) . .
C5 C4 C9 118.9(4) . .
C9 C4 C3 119.9(5) . .
C4 C5 H5 118.7 . .
C4 C5 C6 122.6(5) . .
C6 C5 H5 118.7 . .
C5 C6 H6 120.6 . .
C7 C6 C5 118.8(6) . .
C7 C6 H6 120.6 . .
C6 C7 H7 119.7 . .
C6 C7 C8 120.5(6) . .
C8 C7 H7 119.7 . .
C7 C8 H8 120.1 . .
C7 C8 C9 119.7(5) . .
C9 C8 H8 120.1 . .
C4 C9 C8 119.4(5) . .
C4 C9 H9 120.3 . .
C8 C9 H9 120.3 . .
N4 C10 C11 178.7(3) . .
C10 C11 C12 114.3(3) . .
C13 C11 C10 123.5(3) . .
C13 C11 C12 121.8(3) . .
N5 C12 C11 177.3(4) . .
C11 C13 S1 114.1(2) . .
C14 C13 S1 120.4(3) . .
C14 C13 C11 125.4(3) . .
C13 C14 C15 123.9(3) . .
C13 C14 C16 122.1(3) . .
C15 C14 C16 114.0(3) . .
N6 C15 C14 176.2(4) . .
N7 C16 C14 178.9(5) . .
S1 C17 H17A 107.9 . .
S1 C17 H17B 107.9 . .
H17A C17 H17B 107.2 . .
C18 C17 S1 117.7(6) . .
C18 C17 H17A 107.9 . .
C18 C17 H17B 107.9 . .
C17 C18 H18A 109.5 . .
C17 C18 H18B 109.5 . .
C17 C18 H18C 109.5 . .
H18A C18 H18B 109.5 . .
H18A C18 H18C 109.5 . .
H18B C18 H18C 109.5 . .

loop_
_geom_bond_atom_site_label_1
_geom_bond_atom_site_label_2
_geom_bond_distance
_geom_bond_site_symmetry_2
Fe1 N1 2.175(2) 2_665
Fe1 N1 2.175(2) 13_565
Fe1 N1 2.175(2) 15
Fe1 N1 2.175(2) 14_455
Fe1 N1 2.175(2) .
Fe1 N1 2.175(2) 3_565
Fe2 N2 2.170(2) .
Fe2 N2 2.170(2) 2_665
Fe2 N2 2.170(2) 3_565
Fe2 N4 2.146(3) 3_565
Fe2 N4 2.146(3) .
Fe2 N4 2.146(3) 2_665
S1 C13 1.757(3) .
S1 C17 1.777(6) .
N1 N2 1.377(3) .
N1 C1 1.300(4) .
N2 C2 1.301(4) .
N3 C1 1.342(4) .
N3 C2 1.341(4) .
N3 C3 1.473(4) .
N4 C10 1.141(4) .
N5 C12 1.131(4) .
N6 C15 1.148(5) .
N7 C16 1.147(5) .
C1 H1 0.9300 .
C2 H2 0.9300 .
C3 H3A 0.9700 .
C3 H3B 0.9700 .
C3 C4 1.496(5) .
C4 C5 1.334(6) .
C4 C9 1.360(5) .
C5 H5 0.9300 .
C5 C6 1.367(6) .
C6 H6 0.9300 .
C6 C7 1.345(7) .
C7 H7 0.9300 .
C7 C8 1.354(8) .
C8 H8 0.9300 .
C8 C9 1.394(8) .
C9 H9 0.9300 .
C10 C11 1.411(5) .
C11 C12 1.427(5) .
C11 C13 1.396(4) .
C13 C14 1.395(4) .
C14 C15 1.411(6) .
C14 C16 1.418(6) .
C17 H17A 0.9700 .
C17 H17B 0.9700 .
C17 C18 1.359(7) .
C18 H18A 0.9600 .
C18 H18B 0.9600 .
C18 H18C 0.9600 .

loop_
_geom_hbond_atom_site_label_D
_geom_hbond_atom_site_label_H
_geom_hbond_atom_site_label_A
_geom_hbond_distance_DH
_geom_hbond_distance_HA
_geom_hbond_distance_DA
_geom_hbond_angle_DHA
_geom_hbond_site_symmetry_A
C1 H1 N6 0.93 2.48 3.391(5) 164.7 15
C2 H2 N5 0.93 2.40 3.329(4) 176.0 15_556

loop_
_geom_torsion_atom_site_label_1
_geom_torsion_atom_site_label_2
_geom_torsion_atom_site_label_3
_geom_torsion_atom_site_label_4
_geom_torsion
Fe1 N1 N2 Fe2 -1.9(3)
Fe1 N1 N2 C2 -177.3(2)
Fe1 N1 C1 N3 177.3(2)
Fe2 N2 C2 N3 -175.8(2)
S1 C13 C14 C15 169.3(3)
S1 C13 C14 C16 -11.0(5)
N1 N2 C2 N3 -0.5(3)
N2 N1 C1 N3 -0.3(3)
N3 C3 C4 C5 -52.7(5)
N3 C3 C4 C9 129.2(4)
C1 N1 N2 Fe2 175.9(2)
C1 N1 N2 C2 0.5(3)
C1 N3 C2 N2 0.3(4)
C1 N3 C3 C4 -55.0(5)
C2 N3 C1 N1 0.0(4)
C2 N3 C3 C4 128.3(4)
C3 N3 C1 N1 -177.3(3)
C3 N3 C2 N2 177.6(3)
C3 C4 C5 C6 -177.4(4)
C3 C4 C9 C8 177.0(5)
C4 C5 C6 C7 0.3(8)
C5 C4 C9 C8 -1.1(7)
C5 C6 C7 C8 -1.0(10)
C6 C7 C8 C9 0.7(11)
C7 C8 C9 C4 0.5(10)
C9 C4 C5 C6 0.8(7)
C10 C11 C13 S1 159.4(3)
C10 C11 C13 C14 -15.5(6)
C11 C13 C14 C15 -16.0(6)
C11 C13 C14 C16 163.6(4)
C12 C11 C13 S1 -13.1(5)
C12 C11 C13 C14 171.9(4)
C13 S1 C17 C18 -55.6(6)
C17 S1 C13 C11 143.3(3)
C17 S1 C13 C14 -41.5(4)
